data_4081650
loop_
_publ_author_name
'Dahcheh, Fatme'
'Stephan, Douglas W.'

_publ_section_title
;
 A New Route to Ruthenium Thiolate Alkylidene Complexes
;
_journal_issue 19
_journal_name_full Organometallics
_journal_page_first 5253
_journal_paper_doi 10.1021/om400740p
_journal_volume 32
_journal_year 2013
_chemical_formula_sum 'C48 H58 Cl F5 N4 O3 Ru S'
_chemical_formula_weight 1002.56
_space_group_IT_number 61
_symmetry_cell_setting orthorhombic
_symmetry_space_group_name_Hall '-P 2ac 2ab'
_symmetry_space_group_name_H-M 'P b c a'
_atom_sites_solution_hydrogens geom
_atom_sites_solution_primary direct
_atom_sites_solution_secondary difmap
_audit_creation_method SHELXL-97
_cell_angle_alpha 90.00
_cell_angle_beta 90.00
_cell_angle_gamma 90.00
_cell_formula_units_Z 8
_cell_length_a 20.6520(7)
_cell_length_b 21.0587(7)
_cell_length_c 21.6212(7)
_cell_measurement_reflns_used 7636
_cell_measurement_temperature 150(2)
_cell_measurement_theta_max 26.94
_cell_measurement_theta_min 2.88
_cell_volume 9403.2(5)
_computing_cell_refinement 'Bruker SAINT'
_computing_data_collection 'Bruker APEX2'
_computing_data_reduction 'Bruker SAINT'
_computing_molecular_graphics 'Bruker SHELXTL'
_computing_publication_material 'Bruker SHELXTL'
_computing_structure_refinement 'SHELXL-97 (Sheldrick, 1997)'
_computing_structure_solution 'SHELXS-97 (Sheldrick, 1990)'
_diffrn_ambient_temperature 150(2)
_diffrn_measured_fraction_theta_full 0.999
_diffrn_measured_fraction_theta_max 0.999
_diffrn_measurement_device_type 'Bruker APEX-II CCD'
_diffrn_measurement_method '\f and \w scans'
_diffrn_radiation_monochromator graphite
_diffrn_radiation_source 'fine-focus sealed tube'
_diffrn_radiation_type MoK\a
_diffrn_radiation_wavelength 0.71073
_diffrn_reflns_av_R_equivalents 0.1100
_diffrn_reflns_av_sigmaI/netI 0.0954
_diffrn_reflns_limit_h_max 21
_diffrn_reflns_limit_h_min -26
_diffrn_reflns_limit_k_max 27
_diffrn_reflns_limit_k_min -22
_diffrn_reflns_limit_l_max 28
_diffrn_reflns_limit_l_min -27
_diffrn_reflns_number 48731
_diffrn_reflns_theta_full 27.50
_diffrn_reflns_theta_max 27.50
_diffrn_reflns_theta_min 1.67
_diffrn_standards_number 0
_exptl_absorpt_coefficient_mu 0.500
_exptl_absorpt_correction_T_max 0.9659
_exptl_absorpt_correction_T_min 0.9243
_exptl_absorpt_correction_type multi-scan
_exptl_absorpt_process_details sadabs
_exptl_crystal_colour pink
_exptl_crystal_density_diffrn 1.416
_exptl_crystal_density_method 'not measured'
_exptl_crystal_description block
_exptl_crystal_F_000 4160
_exptl_crystal_size_max 0.16
_exptl_crystal_size_mid 0.07
_exptl_crystal_size_min 0.07
_refine_diff_density_max 0.658
_refine_diff_density_min -0.464
_refine_diff_density_rms 0.097
_refine_ls_extinction_method none
_refine_ls_goodness_of_fit_ref 1.003
_refine_ls_hydrogen_treatment constr
_refine_ls_matrix_type full
_refine_ls_number_parameters 568
_refine_ls_number_reflns 10790
_refine_ls_number_restraints 0
_refine_ls_restrained_S_all 1.003
_refine_ls_R_factor_all 0.1092
_refine_ls_R_factor_gt 0.0491
_refine_ls_shift/su_max 0.002
_refine_ls_shift/su_mean 0.000
_refine_ls_structure_factor_coef Fsqd
_refine_ls_weighting_details 'calc w=1/[\s^2^(Fo^2^)+(0.0377P)^2^+4.8842P] where P=(Fo^2^+2Fc^2^)/3'
_refine_ls_weighting_scheme calc
_refine_ls_wR_factor_gt 0.0923
_refine_ls_wR_factor_ref 0.1116
_reflns_number_gt 6457
_reflns_number_total 10790
_reflns_threshold_expression >2sigma(I)
_cod_data_source_file om400740p_si_003.cif
_cod_data_source_block fd051_0m
_cod_depositor_comments
;
The following automatic conversions were performed:

'_symmetry_cell_setting' value 'Orthorhombic' changed to
'orthorhombic' according to
/home/saulius/struct/CIF-dictionaries/cif_core.dic dictionary named
'cif_core.dic' version 2.4.2 from 2011-04-26.

Automatic conversion script
Id: cif_fix_values 1891 2012-01-12 08:04:46Z andrius 
;
_cod_original_sg_symbol_H-M Pbca
_cod_database_code 4081650

loop_
_symmetry_equiv_pos_as_xyz
'x, y, z'
'x+1/2, -y+1/2, -z'
'-x, y+1/2, -z+1/2'
'-x+1/2, -y, z+1/2'
'-x, -y, -z'
'-x-1/2, y-1/2, z'
'x, -y-1/2, z-1/2'
'x-1/2, y, -z-1/2'

loop_
_atom_site_label
_atom_site_type_symbol
_atom_site_fract_x
_atom_site_fract_y
_atom_site_fract_z
_atom_site_U_iso_or_equiv
_atom_site_adp_type
_atom_site_occupancy
_atom_site_symmetry_multiplicity
_atom_site_calc_flag
_atom_site_refinement_flags
Ru1 Ru 0.107935(14) 0.612663(13) 0.798333(12) 0.01610(8) Uani 1 1 d .
Cl1 Cl 0.15377(5) 0.68682(4) 0.87498(4) 0.0242(2) Uani 1 1 d .
S1 S 0.19845(5) 0.54471(5) 0.80592(4) 0.0251(2) Uani 1 1 d .
F1 F 0.29696(11) 0.64949(11) 0.79332(10) 0.0343(6) Uani 1 1 d .
F2 F 0.37382(12) 0.69813(13) 0.88051(13) 0.0520(7) Uani 1 1 d .
F3 F 0.37283(13) 0.65011(16) 0.99704(12) 0.0660(9) Uani 1 1 d .
F4 F 0.28921(14) 0.55516(16) 1.02639(11) 0.0670(9) Uani 1 1 d .
F5 F 0.20944(13) 0.50725(13) 0.94024(12) 0.0521(7) Uani 1 1 d .
O1 O -0.11590(15) 0.77341(16) 0.81238(14) 0.0465(8) Uani 1 1 d .
O2 O 0.20808(15) 0.84202(14) 0.72794(16) 0.0520(9) Uani 1 1 d .
O3 O 0.0280(3) 0.5798(3) 0.4526(2) 0.1037(16) Uani 1 1 d .
N1 N 0.10482(15) 0.74034(14) 0.73986(13) 0.0207(7) Uani 1 1 d .
N2 N 0.00529(15) 0.71951(15) 0.75996(14) 0.0238(7) Uani 1 1 d .
N3 N 0.10639(15) 0.55393(14) 0.67071(12) 0.0213(7) Uani 1 1 d .
N4 N 0.04800(15) 0.49624(14) 0.73268(13) 0.0224(7) Uani 1 1 d .
C1 C 0.06607(18) 0.69396(17) 0.76337(16) 0.0200(8) Uani 1 1 d .
C2 C 0.0691(2) 0.79265(19) 0.72265(18) 0.0281(10) Uani 1 1 d .
H2A H 0.0855 0.8309 0.7053 0.034 Uiso 1 1 calc R
C3 C 0.0076(2) 0.77975(19) 0.73484(19) 0.0318(10) Uani 1 1 d .
H3A H -0.0283 0.8070 0.7276 0.038 Uiso 1 1 calc R
C4 C 0.17500(17) 0.73429(18) 0.73006(17) 0.0232(9) Uani 1 1 d .
H4A H 0.1838 0.7357 0.6851 0.028 Uiso 1 1 calc R
H4B H 0.1892 0.6922 0.7454 0.028 Uiso 1 1 calc R
C5 C 0.2146(2) 0.78456(19) 0.7612(2) 0.0327(10) Uani 1 1 d .
H5A H 0.1995 0.7905 0.8043 0.039 Uiso 1 1 calc R
H5B H 0.2606 0.7716 0.7623 0.039 Uiso 1 1 calc R
C6 C 0.2441(3) 0.8914(2) 0.7568(3) 0.081(2) Uani 1 1 d .
H6A H 0.2389 0.9307 0.7331 0.121 Uiso 1 1 calc R
H6B H 0.2899 0.8796 0.7581 0.121 Uiso 1 1 calc R
H6C H 0.2281 0.8978 0.7990 0.121 Uiso 1 1 calc R
C7 C -0.05497(19) 0.6868(2) 0.7740(2) 0.0326(10) Uani 1 1 d .
H7A H -0.0452 0.6415 0.7820 0.039 Uiso 1 1 calc R
H7B H -0.0834 0.6888 0.7372 0.039 Uiso 1 1 calc R
C8 C -0.0905(2) 0.7124(2) 0.8274(2) 0.0480(13) Uani 1 1 d .
H8A H -0.1263 0.6834 0.8386 0.058 Uiso 1 1 calc R
H8B H -0.0611 0.7159 0.8634 0.058 Uiso 1 1 calc R
C9 C -0.1536(3) 0.7985(3) 0.8611(3) 0.0735(18) Uani 1 1 d .
H9A H -0.1702 0.8403 0.8493 0.110 Uiso 1 1 calc R
H9B H -0.1268 0.8026 0.8983 0.110 Uiso 1 1 calc R
H9C H -0.1900 0.7699 0.8697 0.110 Uiso 1 1 calc R
C10 C 0.04371(19) 0.58719(16) 0.84999(15) 0.0204(8) Uani 1 1 d .
H10A H 0.0025 0.5785 0.8323 0.025 Uiso 1 1 calc R
C11 C 0.0510(2) 0.57876(18) 0.91931(16) 0.0264(9) Uani 1 1 d .
H11A H 0.0503 0.5330 0.9296 0.032 Uiso 1 1 calc R
H11B H 0.0932 0.5963 0.9328 0.032 Uiso 1 1 calc R
C12 C -0.00318(19) 0.61233(19) 0.95323(15) 0.0227(8) Uani 1 1 d .
C13 C -0.0611(2) 0.5814(2) 0.96568(17) 0.0300(10) Uani 1 1 d .
H13A H -0.0665 0.5384 0.9533 0.036 Uiso 1 1 calc R
C14 C -0.1113(2) 0.6124(2) 0.99593(18) 0.0365(10) Uani 1 1 d .
H14A H -0.1508 0.5909 1.0040 0.044 Uiso 1 1 calc R
C15 C -0.1032(2) 0.6750(2) 1.01429(17) 0.0354(11) Uani 1 1 d .
H15A H -0.1372 0.6963 1.0353 0.043 Uiso 1 1 calc R
C16 C -0.0464(2) 0.7061(2) 1.00237(18) 0.0313(10) Uani 1 1 d .
H16A H -0.0412 0.7490 1.0150 0.038 Uiso 1 1 calc R
C17 C 0.0037(2) 0.67523(18) 0.97183(17) 0.0278(9) Uani 1 1 d .
H17A H 0.0429 0.6972 0.9636 0.033 Uiso 1 1 calc R
C18 C 0.25039(18) 0.57556(18) 0.86312(16) 0.0228(9) Uani 1 1 d .
C19 C 0.29344(18) 0.62415(19) 0.85059(17) 0.0248(9) Uani 1 1 d .
C20 C 0.33438(19) 0.6497(2) 0.89491(19) 0.0315(10) Uani 1 1 d .
C21 C 0.3325(2) 0.6261(2) 0.95359(19) 0.0380(12) Uani 1 1 d .
C22 C 0.2906(2) 0.5780(2) 0.96806(18) 0.0390(11) Uani 1 1 d .
C23 C 0.2503(2) 0.5538(2) 0.92349(18) 0.0319(10) Uani 1 1 d .
C24 C 0.08144(17) 0.55149(17) 0.72926(15) 0.0179(8) Uani 1 1 d .
C25 C 0.0847(2) 0.50088(19) 0.63092(17) 0.0327(10) Uani 1 1 d .
H25A H 0.1217 0.4805 0.6097 0.039 Uiso 1 1 calc R
H25B H 0.0530 0.5155 0.5997 0.039 Uiso 1 1 calc R
C26 C 0.0538(2) 0.45626(19) 0.67689(17) 0.0340(11) Uani 1 1 d .
H26A H 0.0108 0.4418 0.6624 0.041 Uiso 1 1 calc R
H26B H 0.0816 0.4188 0.6847 0.041 Uiso 1 1 calc R
C27 C 0.13432(18) 0.60715(18) 0.63871(15) 0.0204(8) Uani 1 1 d .
C28 C 0.20047(18) 0.60613(18) 0.62424(15) 0.0214(8) Uani 1 1 d .
C29 C 0.22539(19) 0.65437(19) 0.58725(16) 0.0248(9) Uani 1 1 d .
H29A H 0.2703 0.6541 0.5777 0.030 Uiso 1 1 calc R
C30 C 0.18697(19) 0.70288(18) 0.56373(16) 0.0239(9) Uani 1 1 d .
C31 C 0.12140(19) 0.70138(19) 0.57770(16) 0.0260(9) Uani 1 1 d .
H31A H 0.0943 0.7341 0.5620 0.031 Uiso 1 1 calc R
C32 C 0.09389(18) 0.65400(19) 0.61375(16) 0.0238(9) Uani 1 1 d .
C33 C 0.2452(2) 0.55422(19) 0.64632(17) 0.0311(10) Uani 1 1 d .
H33A H 0.2891 0.5624 0.6311 0.047 Uiso 1 1 calc R
H33B H 0.2300 0.5132 0.6305 0.047 Uiso 1 1 calc R
H33C H 0.2454 0.5533 0.6916 0.047 Uiso 1 1 calc R
C34 C 0.2153(2) 0.7544(2) 0.52340(19) 0.0372(11) Uani 1 1 d .
H34A H 0.2620 0.7474 0.5187 0.056 Uiso 1 1 calc R
H34B H 0.2077 0.7958 0.5426 0.056 Uiso 1 1 calc R
H34C H 0.1946 0.7532 0.4826 0.056 Uiso 1 1 calc R
C35 C 0.02143(18) 0.6522(2) 0.62228(18) 0.0313(10) Uani 1 1 d .
H35A H 0.0019 0.6889 0.6015 0.047 Uiso 1 1 calc R
H35B H 0.0112 0.6537 0.6665 0.047 Uiso 1 1 calc R
H35C H 0.0042 0.6130 0.6043 0.047 Uiso 1 1 calc R
C36 C 0.00418(19) 0.47387(16) 0.77976(15) 0.0196(8) Uani 1 1 d .
C37 C 0.02679(18) 0.43566(17) 0.82840(16) 0.0206(8) Uani 1 1 d .
C38 C -0.01776(19) 0.41583(17) 0.87266(17) 0.0235(9) Uani 1 1 d .
H38A H -0.0029 0.3912 0.9066 0.028 Uiso 1 1 calc R
C39 C -0.08280(19) 0.43059(18) 0.86908(17) 0.0259(9) Uani 1 1 d .
C40 C -0.10371(19) 0.46596(17) 0.81890(17) 0.0254(9) Uani 1 1 d .
H40A H -0.1484 0.4759 0.8156 0.030 Uiso 1 1 calc R
C41 C -0.06182(19) 0.48739(17) 0.77333(18) 0.0247(9) Uani 1 1 d .
C42 C 0.09614(18) 0.41570(19) 0.83313(19) 0.0294(10) Uani 1 1 d .
H42A H 0.1020 0.3894 0.8701 0.044 Uiso 1 1 calc R
H42B H 0.1237 0.4534 0.8361 0.044 Uiso 1 1 calc R
H42C H 0.1081 0.3912 0.7963 0.044 Uiso 1 1 calc R
C43 C -0.1304(2) 0.4077(2) 0.9168(2) 0.0411(12) Uani 1 1 d .
H43A H -0.1738 0.4230 0.9064 0.062 Uiso 1 1 calc R
H43B H -0.1179 0.4240 0.9576 0.062 Uiso 1 1 calc R
H43C H -0.1304 0.3611 0.9177 0.062 Uiso 1 1 calc R
C44 C -0.0886(2) 0.5237(2) 0.7188(2) 0.0407(12) Uani 1 1 d .
H44A H -0.1356 0.5280 0.7232 0.061 Uiso 1 1 calc R
H44B H -0.0787 0.5008 0.6805 0.061 Uiso 1 1 calc R
H44C H -0.0688 0.5660 0.7173 0.061 Uiso 1 1 calc R
C45 C 0.0382(4) 0.6429(3) 0.4308(3) 0.086(2) Uani 1 1 d .
H45A H 0.0409 0.6731 0.4658 0.103 Uiso 1 1 calc R
H45B H 0.0026 0.6562 0.4030 0.103 Uiso 1 1 calc R
C46 C 0.1016(4) 0.6398(3) 0.3963(4) 0.102(3) Uani 1 1 d .
H46A H 0.1250 0.6808 0.3985 0.123 Uiso 1 1 calc R
H46B H 0.0948 0.6284 0.3523 0.123 Uiso 1 1 calc R
C47 C 0.1378(4) 0.5882(4) 0.4302(5) 0.113(3) Uani 1 1 d .
H47A H 0.1645 0.5627 0.4013 0.135 Uiso 1 1 calc R
H47B H 0.1663 0.6063 0.4626 0.135 Uiso 1 1 calc R
C48 C 0.0875(5) 0.5507(4) 0.4569(3) 0.114(3) Uani 1 1 d .
H48A H 0.0857 0.5091 0.4356 0.137 Uiso 1 1 calc R
H48B H 0.0976 0.5428 0.5010 0.137 Uiso 1 1 calc R

loop_
_atom_site_aniso_label
_atom_site_aniso_U_11
_atom_site_aniso_U_22
_atom_site_aniso_U_33
_atom_site_aniso_U_23
_atom_site_aniso_U_13
_atom_site_aniso_U_12
Ru1 0.02048(15) 0.01345(13) 0.01438(13) -0.00067(12) -0.00297(13) 0.00008(14)
Cl1 0.0287(5) 0.0203(5) 0.0234(5) -0.0053(4) -0.0074(4) -0.0001(4)
S1 0.0235(5) 0.0224(5) 0.0295(5) -0.0072(4) -0.0069(4) 0.0032(4)
F1 0.0286(13) 0.0392(14) 0.0352(13) 0.0088(11) 0.0035(11) -0.0029(11)
F2 0.0326(15) 0.0512(17) 0.0723(19) -0.0138(15) -0.0006(13) -0.0191(14)
F3 0.0452(18) 0.107(3) 0.0459(17) -0.0307(17) -0.0206(13) -0.0084(18)
F4 0.0546(19) 0.119(3) 0.0269(14) 0.0171(16) -0.0095(13) 0.0029(19)
F5 0.0462(17) 0.0597(19) 0.0503(16) 0.0257(14) -0.0044(13) -0.0140(15)
O1 0.043(2) 0.053(2) 0.0434(19) -0.0030(15) 0.0141(16) 0.0067(17)
O2 0.040(2) 0.0267(18) 0.089(3) 0.0182(17) -0.0282(18) -0.0149(16)
O3 0.119(5) 0.096(4) 0.097(4) -0.024(3) -0.006(3) -0.008(4)
N1 0.0209(17) 0.0173(16) 0.0241(16) 0.0033(12) -0.0032(14) -0.0013(15)
N2 0.0181(18) 0.0231(18) 0.0302(18) 0.0053(14) -0.0006(14) -0.0012(15)
N3 0.0284(18) 0.0210(16) 0.0146(15) -0.0053(12) 0.0014(14) -0.0040(16)
N4 0.0302(19) 0.0184(17) 0.0185(16) -0.0045(13) 0.0004(14) -0.0058(15)
C1 0.024(2) 0.0169(19) 0.0187(19) -0.0020(15) -0.0052(16) -0.0010(17)
C2 0.033(3) 0.019(2) 0.032(2) 0.0086(17) -0.0027(19) 0.0022(19)
C3 0.031(3) 0.021(2) 0.043(3) 0.0104(19) -0.005(2) 0.003(2)
C4 0.020(2) 0.022(2) 0.028(2) 0.0030(17) -0.0020(17) -0.0040(18)
C5 0.026(2) 0.027(2) 0.045(3) 0.007(2) -0.009(2) -0.002(2)
C6 0.062(4) 0.043(3) 0.138(6) 0.014(4) -0.045(4) -0.030(3)
C7 0.020(2) 0.029(2) 0.049(3) 0.010(2) -0.0021(19) -0.0015(19)
C8 0.035(3) 0.065(4) 0.044(3) 0.017(3) -0.001(2) 0.002(3)
C9 0.070(4) 0.086(5) 0.065(4) -0.020(3) 0.025(3) -0.002(4)
C10 0.030(2) 0.0156(19) 0.0162(18) -0.0038(15) 0.0001(16) 0.0008(17)
C11 0.040(3) 0.018(2) 0.021(2) 0.0017(16) -0.0009(18) 0.0022(19)
C12 0.033(2) 0.023(2) 0.0122(16) 0.0008(16) -0.0001(15) 0.000(2)
C13 0.040(3) 0.028(2) 0.022(2) -0.0020(17) -0.0009(18) -0.006(2)
C14 0.035(3) 0.044(3) 0.031(2) 0.005(2) 0.000(2) -0.009(3)
C15 0.038(3) 0.045(3) 0.024(2) 0.0005(19) -0.002(2) 0.013(2)
C16 0.043(3) 0.021(2) 0.030(2) -0.0019(17) -0.003(2) 0.006(2)
C17 0.036(3) 0.026(2) 0.022(2) 0.0021(17) 0.0009(18) -0.003(2)
C18 0.017(2) 0.027(2) 0.024(2) -0.0030(16) -0.0027(16) 0.0046(18)
C19 0.020(2) 0.031(2) 0.023(2) -0.0017(17) -0.0007(16) 0.0063(18)
C20 0.017(2) 0.037(3) 0.041(3) -0.011(2) -0.0004(18) -0.001(2)
C21 0.028(3) 0.057(3) 0.030(2) -0.020(2) -0.0114(19) 0.003(2)
C22 0.034(3) 0.062(3) 0.022(2) 0.003(2) -0.0046(19) 0.007(3)
C23 0.027(2) 0.039(3) 0.029(2) 0.0070(19) -0.0011(18) 0.000(2)
C24 0.017(2) 0.021(2) 0.0159(18) 0.0036(15) -0.0032(15) 0.0015(17)
C25 0.049(3) 0.031(2) 0.018(2) -0.0095(17) 0.0058(18) -0.012(2)
C26 0.052(3) 0.025(2) 0.025(2) -0.0107(18) 0.002(2) -0.009(2)
C27 0.028(2) 0.022(2) 0.0117(16) -0.0021(15) -0.0017(14) -0.0001(18)
C28 0.026(2) 0.027(2) 0.0115(17) -0.0013(16) -0.0005(14) 0.0056(18)
C29 0.019(2) 0.036(2) 0.0191(19) -0.0021(17) 0.0033(15) 0.0025(19)
C30 0.029(2) 0.026(2) 0.0167(18) 0.0000(16) 0.0012(16) -0.0017(19)
C31 0.031(3) 0.032(2) 0.0154(18) 0.0031(16) -0.0027(16) 0.0081(19)
C32 0.021(2) 0.036(2) 0.0143(18) -0.0031(16) -0.0009(15) -0.0007(18)
C33 0.033(2) 0.033(2) 0.027(2) 0.0042(18) 0.0043(18) 0.010(2)
C34 0.040(3) 0.041(3) 0.031(2) 0.015(2) 0.002(2) -0.001(2)
C35 0.029(2) 0.040(3) 0.026(2) 0.0045(19) -0.0036(18) 0.001(2)
C36 0.030(2) 0.0127(18) 0.0157(17) -0.0040(14) -0.0006(15) -0.0030(17)
C37 0.027(2) 0.0131(19) 0.0213(19) -0.0044(15) -0.0007(16) -0.0032(17)
C38 0.030(2) 0.017(2) 0.023(2) -0.0018(16) -0.0028(17) -0.0017(18)
C39 0.027(2) 0.022(2) 0.028(2) -0.0067(17) 0.0020(17) -0.0085(18)
C40 0.019(2) 0.020(2) 0.038(2) -0.0093(16) -0.0049(18) 0.0052(18)
C41 0.029(2) 0.015(2) 0.030(2) -0.0034(16) -0.0070(18) 0.0009(18)
C42 0.023(2) 0.027(2) 0.038(2) 0.0061(18) -0.0010(18) -0.0017(19)
C43 0.035(3) 0.046(3) 0.043(3) -0.002(2) 0.010(2) -0.004(2)
C44 0.043(3) 0.033(3) 0.046(3) 0.005(2) -0.013(2) 0.000(2)
C45 0.116(6) 0.061(5) 0.082(5) -0.038(4) -0.050(4) 0.033(4)
C46 0.139(7) 0.053(4) 0.115(6) -0.011(4) 0.018(6) -0.040(5)
C47 0.082(6) 0.113(7) 0.143(8) -0.069(6) -0.046(6) 0.030(5)
C48 0.164(9) 0.129(8) 0.051(4) 0.020(4) 0.003(5) 0.066(8)

loop_
_atom_type_symbol
_atom_type_description
_atom_type_scat_dispersion_real
_atom_type_scat_dispersion_imag
_atom_type_scat_source
C C 0.0033 0.0016 'International Tables Vol C Tables 4.2.6.8 and 6.1.1.4'
N N 0.0061 0.0033 'International Tables Vol C Tables 4.2.6.8 and 6.1.1.4'
O O 0.0106 0.0060 'International Tables Vol C Tables 4.2.6.8 and 6.1.1.4'
F F 0.0171 0.0103 'International Tables Vol C Tables 4.2.6.8 and 6.1.1.4'
S S 0.1246 0.1234 'International Tables Vol C Tables 4.2.6.8 and 6.1.1.4'
Cl Cl 0.1484 0.1585 'International Tables Vol C Tables 4.2.6.8 and 6.1.1.4'
Ru Ru -1.2594 0.8363 'International Tables Vol C Tables 4.2.6.8 and 6.1.1.4'
H H 0.0000 0.0000 'International Tables Vol C Tables 4.2.6.8 and 6.1.1.4'

loop_
_geom_angle_atom_site_label_1
_geom_angle_atom_site_label_2
_geom_angle_atom_site_label_3
_geom_angle
C10 Ru1 C24 93.87(15)
C10 Ru1 C1 99.47(15)
C24 Ru1 C1 98.22(14)
C10 Ru1 S1 110.91(12)
C24 Ru1 S1 83.16(10)
C1 Ru1 S1 149.45(11)
C10 Ru1 Cl1 93.11(11)
C24 Ru1 Cl1 172.54(11)
C1 Ru1 Cl1 83.19(10)
S1 Ru1 Cl1 91.90(3)
C18 S1 Ru1 107.92(13)
C9 O1 C8 111.7(4)
C5 O2 C6 110.7(3)
C48 O3 C45 107.8(6)
C1 N1 C2 111.1(3)
C1 N1 C4 124.8(3)
C2 N1 C4 123.9(3)
C1 N2 C3 110.5(3)
C1 N2 C7 126.0(3)
C3 N2 C7 123.2(3)
C24 N3 C27 128.7(3)
C24 N3 C25 113.3(3)
C27 N3 C25 115.5(3)
C24 N4 C36 129.7(3)
C24 N4 C26 113.8(3)
C36 N4 C26 116.2(3)
N1 C1 N2 103.7(3)
N1 C1 Ru1 119.1(3)
N2 C1 Ru1 137.0(3)
C3 C2 N1 107.2(3)
C3 C2 H2A 126.4
N1 C2 H2A 126.4
C2 C3 N2 107.4(4)
C2 C3 H3A 126.3
N2 C3 H3A 126.3
N1 C4 C5 114.3(3)
N1 C4 H4A 108.7
C5 C4 H4A 108.7
N1 C4 H4B 108.7
C5 C4 H4B 108.7
H4A C4 H4B 107.6
O2 C5 C4 108.9(3)
O2 C5 H5A 109.9
C4 C5 H5A 109.9
O2 C5 H5B 109.9
C4 C5 H5B 109.9
H5A C5 H5B 108.3
O2 C6 H6A 109.5
O2 C6 H6B 109.5
H6A C6 H6B 109.5
O2 C6 H6C 109.5
H6A C6 H6C 109.5
H6B C6 H6C 109.5
N2 C7 C8 114.6(4)
N2 C7 H7A 108.6
C8 C7 H7A 108.6
N2 C7 H7B 108.6
C8 C7 H7B 108.6
H7A C7 H7B 107.6
O1 C8 C7 109.6(4)
O1 C8 H8A 109.7
C7 C8 H8A 109.7
O1 C8 H8B 109.7
C7 C8 H8B 109.7
H8A C8 H8B 108.2
O1 C9 H9A 109.5
O1 C9 H9B 109.5
H9A C9 H9B 109.5
O1 C9 H9C 109.5
H9A C9 H9C 109.5
H9B C9 H9C 109.5
C11 C10 Ru1 124.7(3)
C11 C10 H10A 117.6
Ru1 C10 H10A 117.6
C12 C11 C10 110.5(3)
C12 C11 H11A 109.5
C10 C11 H11A 109.5
C12 C11 H11B 109.5
C10 C11 H11B 109.5
H11A C11 H11B 108.1
C13 C12 C17 118.6(4)
C13 C12 C11 120.8(4)
C17 C12 C11 120.6(4)
C14 C13 C12 120.9(4)
C14 C13 H13A 119.5
C12 C13 H13A 119.5
C15 C14 C13 119.5(4)
C15 C14 H14A 120.3
C13 C14 H14A 120.3
C16 C15 C14 120.4(4)
C16 C15 H15A 119.8
C14 C15 H15A 119.8
C15 C16 C17 120.2(4)
C15 C16 H16A 119.9
C17 C16 H16A 119.9
C16 C17 C12 120.5(4)
C16 C17 H17A 119.7
C12 C17 H17A 119.7
C19 C18 C23 115.6(4)
C19 C18 S1 121.8(3)
C23 C18 S1 122.6(3)
F1 C19 C18 120.5(3)
F1 C19 C20 116.6(4)
C18 C19 C20 122.9(4)
F2 C20 C21 120.7(4)
F2 C20 C19 120.3(4)
C21 C20 C19 119.0(4)
F3 C21 C20 119.5(4)
F3 C21 C22 120.4(4)
C20 C21 C22 120.0(4)
F4 C22 C21 119.4(4)
F4 C22 C23 120.7(4)
C21 C22 C23 119.9(4)
F5 C23 C22 117.6(4)
F5 C23 C18 119.8(4)
C22 C23 C18 122.6(4)
N4 C24 N3 106.0(3)
N4 C24 Ru1 129.6(2)
N3 C24 Ru1 123.4(3)
N3 C25 C26 102.4(3)
N3 C25 H25A 111.3
C26 C25 H25A 111.3
N3 C25 H25B 111.3
C26 C25 H25B 111.3
H25A C25 H25B 109.2
N4 C26 C25 102.5(3)
N4 C26 H26A 111.3
C25 C26 H26A 111.3
N4 C26 H26B 111.3
C25 C26 H26B 111.3
H26A C26 H26B 109.2
C32 C27 C28 120.4(3)
C32 C27 N3 119.7(3)
C28 C27 N3 119.1(3)
C29 C28 C27 118.5(3)
C29 C28 C33 119.0(3)
C27 C28 C33 122.5(3)
C30 C29 C28 122.4(4)
C30 C29 H29A 118.8
C28 C29 H29A 118.8
C31 C30 C29 117.4(4)
C31 C30 C34 121.4(4)
C29 C30 C34 121.2(4)
C32 C31 C30 122.6(4)
C32 C31 H31A 118.7
C30 C31 H31A 118.7
C31 C32 C27 118.6(3)
C31 C32 C35 119.5(4)
C27 C32 C35 121.8(3)
C28 C33 H33A 109.5
C28 C33 H33B 109.5
H33A C33 H33B 109.5
C28 C33 H33C 109.5
H33A C33 H33C 109.5
H33B C33 H33C 109.5
C30 C34 H34A 109.5
C30 C34 H34B 109.5
H34A C34 H34B 109.5
C30 C34 H34C 109.5
H34A C34 H34C 109.5
H34B C34 H34C 109.5
C32 C35 H35A 109.5
C32 C35 H35B 109.5
H35A C35 H35B 109.5
C32 C35 H35C 109.5
H35A C35 H35C 109.5
H35B C35 H35C 109.5
C41 C36 C37 121.0(3)
C41 C36 N4 118.4(3)
C37 C36 N4 120.5(3)
C38 C37 C36 117.8(4)
C38 C37 C42 120.1(3)
C36 C37 C42 122.0(3)
C39 C38 C37 122.5(4)
C39 C38 H38A 118.8
C37 C38 H38A 118.8
C38 C39 C40 117.9(4)
C38 C39 C43 121.6(4)
C40 C39 C43 120.4(4)
C39 C40 C41 122.5(4)
C39 C40 H40A 118.8
C41 C40 H40A 118.8
C40 C41 C36 118.1(3)
C40 C41 C44 119.4(4)
C36 C41 C44 122.5(4)
C37 C42 H42A 109.5
C37 C42 H42B 109.5
H42A C42 H42B 109.5
C37 C42 H42C 109.5
H42A C42 H42C 109.5
H42B C42 H42C 109.5
C39 C43 H43A 109.5
C39 C43 H43B 109.5
H43A C43 H43B 109.5
C39 C43 H43C 109.5
H43A C43 H43C 109.5
H43B C43 H43C 109.5
C41 C44 H44A 109.5
C41 C44 H44B 109.5
H44A C44 H44B 109.5
C41 C44 H44C 109.5
H44A C44 H44C 109.5
H44B C44 H44C 109.5
O3 C45 C46 104.5(5)
O3 C45 H45A 110.8
C46 C45 H45A 110.8
O3 C45 H45B 110.8
C46 C45 H45B 110.8
H45A C45 H45B 108.9
C45 C46 C47 102.8(6)
C45 C46 H46A 111.2
C47 C46 H46A 111.2
C45 C46 H46B 111.2
C47 C46 H46B 111.2
H46A C46 H46B 109.1
C48 C47 C46 103.5(6)
C48 C47 H47A 111.1
C46 C47 H47A 111.1
C48 C47 H47B 111.1
C46 C47 H47B 111.1
H47A C47 H47B 109.0
O3 C48 C47 112.1(7)
O3 C48 H48A 109.2
C47 C48 H48A 109.2
O3 C48 H48B 109.2
C47 C48 H48B 109.2
H48A C48 H48B 107.9

loop_
_geom_bond_atom_site_label_1
_geom_bond_atom_site_label_2
_geom_bond_distance
Ru1 C10 1.815(4)
Ru1 C24 2.047(4)
Ru1 C1 2.062(4)
Ru1 S1 2.3598(10)
Ru1 Cl1 2.4660(9)
S1 C18 1.761(4)
F1 C19 1.350(4)
F2 C20 1.342(5)
F3 C21 1.354(4)
F4 C22 1.350(5)
F5 C23 1.343(5)
O1 C9 1.413(5)
O1 C8 1.425(5)
O2 C5 1.414(5)
O2 C6 1.422(5)
O3 C48 1.375(8)
O3 C45 1.425(8)
N1 C1 1.361(4)
N1 C2 1.377(5)
N1 C4 1.470(5)
N2 C1 1.368(5)
N2 C3 1.381(5)
N2 C7 1.455(5)
N3 C24 1.368(4)
N3 C27 1.438(5)
N3 C25 1.480(4)
N4 C24 1.355(4)
N4 C36 1.441(4)
N4 C26 1.476(4)
C2 C3 1.325(6)
C2 H2A 0.9500
C3 H3A 0.9500
C4 C5 1.497(5)
C4 H4A 0.9900
C4 H4B 0.9900
C5 H5A 0.9900
C5 H5B 0.9900
C6 H6A 0.9800
C6 H6B 0.9800
C6 H6C 0.9800
C7 C8 1.471(6)
C7 H7A 0.9900
C7 H7B 0.9900
C8 H8A 0.9900
C8 H8B 0.9900
C9 H9A 0.9800
C9 H9B 0.9800
C9 H9C 0.9800
C10 C11 1.517(5)
C10 H10A 0.9500
C11 C12 1.513(5)
C11 H11A 0.9900
C11 H11B 0.9900
C12 C13 1.388(5)
C12 C17 1.391(5)
C13 C14 1.388(6)
C13 H13A 0.9500
C14 C15 1.386(6)
C14 H14A 0.9500
C15 C16 1.368(6)
C15 H15A 0.9500
C16 C17 1.389(6)
C16 H16A 0.9500
C17 H17A 0.9500
C18 C19 1.382(5)
C18 C23 1.383(5)
C19 C20 1.386(5)
C20 C21 1.363(6)
C21 C22 1.368(6)
C22 C23 1.372(6)
C25 C26 1.510(5)
C25 H25A 0.9900
C25 H25B 0.9900
C26 H26A 0.9900
C26 H26B 0.9900
C27 C32 1.401(5)
C27 C28 1.402(5)
C28 C29 1.392(5)
C28 C33 1.508(5)
C29 C30 1.390(5)
C29 H29A 0.9500
C30 C31 1.388(5)
C30 C34 1.509(5)
C31 C32 1.388(5)
C31 H31A 0.9500
C32 C35 1.508(5)
C33 H33A 0.9800
C33 H33B 0.9800
C33 H33C 0.9800
C34 H34A 0.9800
C34 H34B 0.9800
C34 H34C 0.9800
C35 H35A 0.9800
C35 H35B 0.9800
C35 H35C 0.9800
C36 C41 1.399(5)
C36 C37 1.404(5)
C37 C38 1.392(5)
C37 C42 1.496(5)
C38 C39 1.381(5)
C38 H38A 0.9500
C39 C40 1.385(5)
C39 C43 1.505(5)
C40 C41 1.387(5)
C40 H40A 0.9500
C41 C44 1.511(5)
C42 H42A 0.9800
C42 H42B 0.9800
C42 H42C 0.9800
C43 H43A 0.9800
C43 H43B 0.9800
C43 H43C 0.9800
C44 H44A 0.9800
C44 H44B 0.9800
C44 H44C 0.9800
C45 C46 1.509(9)
C45 H45A 0.9900
C45 H45B 0.9900
C46 C47 1.510(10)
C46 H46A 0.9900
C46 H46B 0.9900
C47 C48 1.428(10)
C47 H47A 0.9900
C47 H47B 0.9900
C48 H48A 0.9900
C48 H48B 0.9900

loop_
_geom_torsion_atom_site_label_1
_geom_torsion_atom_site_label_2
_geom_torsion_atom_site_label_3
_geom_torsion_atom_site_label_4
_geom_torsion
C10 Ru1 S1 C18 -90.79(18)
C24 Ru1 S1 C18 177.67(17)
C1 Ru1 S1 C18 83.1(2)
Cl1 Ru1 S1 C18 3.27(14)
C2 N1 C1 N2 0.1(4)
C4 N1 C1 N2 -176.1(3)
C2 N1 C1 Ru1 -175.8(2)
C4 N1 C1 Ru1 8.0(4)
C3 N2 C1 N1 0.2(4)
C7 N2 C1 N1 173.9(3)
C3 N2 C1 Ru1 174.9(3)
C7 N2 C1 Ru1 -11.4(6)
C10 Ru1 C1 N1 156.7(3)
C24 Ru1 C1 N1 -108.0(3)
S1 Ru1 C1 N1 -17.5(4)
Cl1 Ru1 C1 N1 64.6(3)
C10 Ru1 C1 N2 -17.5(4)
C24 Ru1 C1 N2 77.9(4)
S1 Ru1 C1 N2 168.3(3)
Cl1 Ru1 C1 N2 -109.5(4)
C1 N1 C2 C3 -0.3(4)
C4 N1 C2 C3 176.0(3)
N1 C2 C3 N2 0.3(5)
C1 N2 C3 C2 -0.3(5)
C7 N2 C3 C2 -174.2(4)
C1 N1 C4 C5 -124.6(4)
C2 N1 C4 C5 59.7(5)
C6 O2 C5 C4 178.9(4)
N1 C4 C5 O2 -74.6(4)
C1 N2 C7 C8 115.4(4)
C3 N2 C7 C8 -71.7(5)
C9 O1 C8 C7 176.7(4)
N2 C7 C8 O1 69.5(5)
C24 Ru1 C10 C11 140.8(3)
C1 Ru1 C10 C11 -120.2(3)
S1 Ru1 C10 C11 56.7(3)
Cl1 Ru1 C10 C11 -36.6(3)
Ru1 C10 C11 C12 130.6(3)
C10 C11 C12 C13 88.7(4)
C10 C11 C12 C17 -90.4(4)
C17 C12 C13 C14 0.1(6)
C11 C12 C13 C14 -179.0(3)
C12 C13 C14 C15 -0.4(6)
C13 C14 C15 C16 0.4(6)
C14 C15 C16 C17 -0.1(6)
C15 C16 C17 C12 -0.2(6)
C13 C12 C17 C16 0.2(5)
C11 C12 C17 C16 179.3(3)
Ru1 S1 C18 C19 -81.8(3)
Ru1 S1 C18 C23 97.1(3)
C23 C18 C19 F1 -179.2(3)
S1 C18 C19 F1 -0.2(5)
C23 C18 C19 C20 0.4(6)
S1 C18 C19 C20 179.4(3)
F1 C19 C20 F2 1.6(5)
C18 C19 C20 F2 -178.0(3)
F1 C19 C20 C21 179.5(4)
C18 C19 C20 C21 0.0(6)
F2 C20 C21 F3 -2.9(6)
C19 C20 C21 F3 179.1(4)
F2 C20 C21 C22 178.0(4)
C19 C20 C21 C22 0.0(6)
F3 C21 C22 F4 0.9(6)
C20 C21 C22 F4 180.0(4)
F3 C21 C22 C23 -179.5(4)
C20 C21 C22 C23 -0.5(7)
F4 C22 C23 F5 0.5(6)
C21 C22 C23 F5 -179.1(4)
F4 C22 C23 C18 -179.6(4)
C21 C22 C23 C18 0.9(7)
C19 C18 C23 F5 179.1(3)
S1 C18 C23 F5 0.1(6)
C19 C18 C23 C22 -0.8(6)
S1 C18 C23 C22 -179.8(3)
C36 N4 C24 N3 -169.5(3)
C26 N4 C24 N3 4.7(4)
C36 N4 C24 Ru1 22.2(6)
C26 N4 C24 Ru1 -163.6(3)
C27 N3 C24 N4 166.1(3)
C25 N3 C24 N4 5.0(4)
C27 N3 C24 Ru1 -24.7(5)
C25 N3 C24 Ru1 174.2(3)
C10 Ru1 C24 N4 -24.0(4)
C1 Ru1 C24 N4 -124.1(3)
S1 Ru1 C24 N4 86.6(3)
Cl1 Ru1 C24 N4 135.4(6)
C10 Ru1 C24 N3 169.5(3)
C1 Ru1 C24 N3 69.3(3)
S1 Ru1 C24 N3 -79.9(3)
Cl1 Ru1 C24 N3 -31.1(10)
C24 N3 C25 C26 -12.0(4)
C27 N3 C25 C26 -175.7(3)
C24 N4 C26 C25 -11.9(5)
C36 N4 C26 C25 163.2(3)
N3 C25 C26 N4 13.1(4)
C24 N3 C27 C32 -77.1(5)
C25 N3 C27 C32 83.7(4)
C24 N3 C27 C28 113.2(4)
C25 N3 C27 C28 -86.0(4)
C32 C27 C28 C29 3.2(5)
N3 C27 C28 C29 172.8(3)
C32 C27 C28 C33 -175.7(3)
N3 C27 C28 C33 -6.1(5)
C27 C28 C29 C30 -0.7(5)
C33 C28 C29 C30 178.2(3)
C28 C29 C30 C31 -0.9(5)
C28 C29 C30 C34 -179.6(4)
C29 C30 C31 C32 0.1(6)
C34 C30 C31 C32 178.8(4)
C30 C31 C32 C27 2.3(6)
C30 C31 C32 C35 -174.6(4)
C28 C27 C32 C31 -3.9(5)
N3 C27 C32 C31 -173.5(3)
C28 C27 C32 C35 172.8(3)
N3 C27 C32 C35 3.3(5)
C24 N4 C36 C41 91.1(5)
C26 N4 C36 C41 -83.0(4)
C24 N4 C36 C37 -93.4(5)
C26 N4 C36 C37 92.5(4)
C41 C36 C37 C38 -4.9(5)
N4 C36 C37 C38 179.6(3)
C41 C36 C37 C42 174.4(3)
N4 C36 C37 C42 -1.0(5)
C36 C37 C38 C39 2.2(5)
C42 C37 C38 C39 -177.2(4)
C37 C38 C39 C40 0.6(6)
C37 C38 C39 C43 178.9(4)
C38 C39 C40 C41 -0.9(6)
C43 C39 C40 C41 -179.1(4)
C39 C40 C41 C36 -1.8(6)
C39 C40 C41 C44 177.8(4)
C37 C36 C41 C40 4.7(5)
N4 C36 C41 C40 -179.7(3)
C37 C36 C41 C44 -174.9(3)
N4 C36 C41 C44 0.7(5)
C48 O3 C45 C46 24.7(7)
O3 C45 C46 C47 -30.4(7)
C45 C46 C47 C48 24.9(8)
C45 O3 C48 C47 -8.7(9)
C46 C47 C48 O3 -11.1(9)
